data_7224830
loop_
_publ_author_name
'Kumar, Prashant'
'Irrgang, Torsten'
'Kostakis, George E.'
'Kempe, Rhett'

_publ_section_title
;
 Phosphine-free Chiral Iridium Catalysts for Asymmetric Catalytic
 Hydrogenation of Simple Ketones
;
_journal_name_full 'RSC Adv.'
_journal_paper_doi 10.1039/C6RA04524C
_journal_year 2016
_chemical_absolute_configuration syn
_chemical_formula_sum 'C32 H44 Ir2 N2 O'
_chemical_formula_weight 857.09
_chemical_name_systematic
;
 ?
;
_space_group_IT_number 4
_symmetry_cell_setting monoclinic
_symmetry_space_group_name_Hall 'P 2yb'
_symmetry_space_group_name_H-M 'P 1 21 1'
_atom_sites_solution_hydrogens geom
_atom_sites_solution_primary direct
_atom_sites_solution_secondary difmap
_audit_creation_method SHELXL-97
_audit_update_record
;
2015-11-17 deposited with the CCDC.
2016-04-04 downloaded from the CCDC.
;
_cell_angle_alpha 90.00
_cell_angle_beta 105.083(4)
_cell_angle_gamma 90.00
_cell_formula_units_Z 2
_cell_length_a 9.5720(4)
_cell_length_b 10.4280(4)
_cell_length_c 14.4780(7)
_cell_measurement_reflns_used 19778
_cell_measurement_temperature 133(2)
_cell_volume 1395.36(11)
_computing_cell_refinement X-AREA-STOE
_computing_data_collection X-AREA-STOE
_computing_data_reduction X-AREA-STOE
_computing_structure_refinement 'SHELXL-97 (Sheldrick, 1997)'
_computing_structure_solution SIR-97
_diffrn_ambient_temperature 133(2)
_diffrn_measured_fraction_theta_full 1.000
_diffrn_measured_fraction_theta_max 1.000
_diffrn_measurement_device_type STOE-IPDSII
_diffrn_measurement_method Omega-Scan
_diffrn_radiation_monochromator graphite
_diffrn_radiation_source 'fine-focus sealed tube'
_diffrn_radiation_type MoK\a
_diffrn_radiation_wavelength 0.71069
_diffrn_reflns_av_R_equivalents 0.1017
_diffrn_reflns_av_sigmaI/netI 0.1109
_diffrn_reflns_limit_h_max 11
_diffrn_reflns_limit_h_min -11
_diffrn_reflns_limit_k_max 12
_diffrn_reflns_limit_k_min -12
_diffrn_reflns_limit_l_max 17
_diffrn_reflns_limit_l_min -17
_diffrn_reflns_number 10047
_diffrn_reflns_theta_full 25.63
_diffrn_reflns_theta_max 25.63
_diffrn_reflns_theta_min 1.46
_exptl_absorpt_coefficient_mu 9.556
_exptl_absorpt_correction_T_max 0.4629
_exptl_absorpt_correction_T_min 0.1326
_exptl_absorpt_correction_type numerical
_exptl_crystal_colour red
_exptl_crystal_density_diffrn 2.040
_exptl_crystal_density_method 'not measured'
_exptl_crystal_description needle
_exptl_crystal_F_000 824
_exptl_crystal_size_max 0.21
_exptl_crystal_size_mid 0.15
_exptl_crystal_size_min 0.12
_refine_diff_density_max 1.540
_refine_diff_density_min -1.961
_refine_diff_density_rms 0.230
_refine_ls_abs_structure_details 'Flack H D (1983), Acta Cryst. A39, 876-881'
_refine_ls_abs_structure_Flack 0.02(3)
_refine_ls_extinction_method none
_refine_ls_goodness_of_fit_ref 0.970
_refine_ls_hydrogen_treatment constr
_refine_ls_matrix_type full
_refine_ls_number_parameters 334
_refine_ls_number_reflns 5276
_refine_ls_number_restraints 1
_refine_ls_restrained_S_all 0.970
_refine_ls_R_factor_all 0.0720
_refine_ls_R_factor_gt 0.0615
_refine_ls_shift/su_max 0.000
_refine_ls_shift/su_mean 0.000
_refine_ls_structure_factor_coef Fsqd
_refine_ls_weighting_details 'calc w=1/[\s^2^(Fo^2^)+(0.0965P)^2^+0.0000P] where P=(Fo^2^+2Fc^2^)/3'
_refine_ls_weighting_scheme calc
_refine_ls_wR_factor_gt 0.1541
_refine_ls_wR_factor_ref 0.1609
_reflns_number_gt 4276
_reflns_number_total 5276
_reflns_threshold_expression >2sigma(I)
_cod_data_source_file c6ra04524c2.cif
_cod_data_source_block t126mpchima
_cod_original_cell_volume 1395.36(10)
_cod_original_sg_symbol_H-M P2(1)
_cod_database_code 7224830
_cell_measurement_2theta_min 2.91
_cell_measurement_2theta_max 52.23

loop_
_symmetry_equiv_pos_as_xyz
'x, y, z'
'-x, y+1/2, -z'

loop_
_atom_site_label
_atom_site_type_symbol
_atom_site_fract_x
_atom_site_fract_y
_atom_site_fract_z
_atom_site_U_iso_or_equiv
_atom_site_adp_type
_atom_site_occupancy
_atom_site_symmetry_multiplicity
_atom_site_calc_flag
_atom_site_refinement_flags
C1 C 0.259(2) 0.2206(19) 0.1554(13) 0.061(5) Uani 1 1 d .
H1 H 0.3343 0.2857 0.1854 0.073 Uiso 1 1 calc R
C2 C 0.129(2) 0.2732(17) 0.0942(16) 0.062(5) Uani 1 1 d .
H2 H 0.1290 0.3690 0.0913 0.075 Uiso 1 1 calc R
C3 C 0.039(2) 0.209(2) 0.0016(13) 0.068(5) Uani 1 1 d .
H3A H -0.0222 0.2750 -0.0389 0.082 Uiso 1 1 calc R
H3B H 0.1057 0.1746 -0.0345 0.082 Uiso 1 1 calc R
C4 C -0.050(5) 0.109(4) 0.020(3) 0.137(15) Uani 1 1 d .
H4A H -0.0352 0.0341 -0.0188 0.165 Uiso 1 1 calc R
H4B H -0.1514 0.1365 -0.0054 0.165 Uiso 1 1 calc R
C5 C -0.033(3) 0.062(2) 0.1218(18) 0.083(6) Uani 1 1 d .
H5 H -0.1222 0.0274 0.1361 0.099 Uiso 1 1 calc R
C6 C 0.107(2) 0.0008(17) 0.1763(19) 0.069(6) Uani 1 1 d .
H6 H 0.0976 -0.0672 0.2229 0.083 Uiso 1 1 calc R
C7 C 0.229(4) -0.017(2) 0.132(3) 0.112(12) Uani 1 1 d .
H7A H 0.2919 -0.0858 0.1676 0.135 Uiso 1 1 calc R
H7B H 0.1892 -0.0466 0.0659 0.135 Uiso 1 1 calc R
C8 C 0.319(2) 0.097(2) 0.131(2) 0.076(6) Uani 1 1 d .
H8A H 0.3340 0.1046 0.0657 0.091 Uiso 1 1 calc R
H8B H 0.4148 0.0826 0.1758 0.091 Uiso 1 1 calc R
C9 C -0.048(2) 0.2958(17) 0.3739(17) 0.066(5) Uani 1 1 d .
H9A H -0.0344 0.2915 0.4440 0.079 Uiso 1 1 calc R
H9B H -0.1519 0.3139 0.3442 0.079 Uiso 1 1 calc R
C10 C 0.043(2) 0.4054(18) 0.3505(15) 0.059(5) Uani 1 1 d .
C11 C 0.039(2) 0.525(2) 0.3928(16) 0.068(5) Uani 1 1 d .
H11 H -0.0120 0.5366 0.4404 0.081 Uiso 1 1 calc R
C12 C 0.108(3) 0.623(2) 0.3651(16) 0.076(6) Uani 1 1 d .
H12 H 0.1062 0.7060 0.3927 0.091 Uiso 1 1 calc R
C13 C 0.181(3) 0.6030(19) 0.2955(15) 0.070(5) Uani 1 1 d .
H13 H 0.2271 0.6720 0.2724 0.083 Uiso 1 1 calc R
C14 C 0.185(2) 0.4833(17) 0.2611(15) 0.058(4) Uani 1 1 d .
H14 H 0.2446 0.4692 0.2187 0.070 Uiso 1 1 calc R
C15 C -0.132(3) 0.083(2) 0.3367(16) 0.076(6) Uani 1 1 d .
H15 H -0.1536 0.0938 0.4002 0.092 Uiso 1 1 calc R
C16 C -0.0863(18) -0.051(2) 0.3338(17) 0.064(5) Uani 1 1 d .
H16A H -0.1569 -0.1065 0.3537 0.077 Uiso 1 1 calc R
H16B H -0.0888 -0.0729 0.2669 0.077 Uiso 1 1 calc R
C17 C -0.271(2) 0.1117(19) 0.2645(15) 0.070(5) Uani 1 1 d .
H17A H -0.2949 0.2026 0.2681 0.105 Uiso 1 1 calc R
H17B H -0.3482 0.0589 0.2775 0.105 Uiso 1 1 calc R
H17C H -0.2606 0.0924 0.2003 0.105 Uiso 1 1 calc R
C18 C 0.3532(18) 0.2179(16) 0.4339(16) 0.056(4) Uani 1 1 d .
H18 H 0.3322 0.2884 0.3855 0.067 Uiso 1 1 calc R
C19 C 0.282(2) 0.229(2) 0.5091(17) 0.069(6) Uani 1 1 d .
H19 H 0.2202 0.3076 0.5061 0.083 Uiso 1 1 calc R
C20 C 0.344(2) 0.1740(19) 0.6090(18) 0.069(6) Uani 1 1 d .
H20A H 0.4210 0.2319 0.6448 0.083 Uiso 1 1 calc R
H20B H 0.2663 0.1731 0.6429 0.083 Uiso 1 1 calc R
C21 C 0.405(2) 0.0402(19) 0.6113(15) 0.066(5) Uani 1 1 d .
H21A H 0.4005 -0.0033 0.6712 0.079 Uiso 1 1 calc R
H21B H 0.5080 0.0450 0.6101 0.079 Uiso 1 1 calc R
C22 C 0.321(2) -0.0362(19) 0.5263(17) 0.067(5) Uani 1 1 d .
H22 H 0.2732 -0.1146 0.5437 0.080 Uiso 1 1 calc R
C23 C 0.367(2) -0.0490(19) 0.4382(19) 0.072(6) Uani 1 1 d .
H23 H 0.3452 -0.1342 0.4059 0.086 Uiso 1 1 calc R
C24 C 0.494(3) 0.018(2) 0.4216(18) 0.074(6) Uani 1 1 d .
H24A H 0.4920 0.0112 0.3529 0.089 Uiso 1 1 calc R
H24B H 0.5833 -0.0259 0.4587 0.089 Uiso 1 1 calc R
C25 C 0.5007(18) 0.1583(15) 0.4501(17) 0.059(5) Uani 1 1 d .
H25A H 0.5524 0.1662 0.5186 0.071 Uiso 1 1 calc R
H25B H 0.5567 0.2062 0.4127 0.071 Uiso 1 1 calc R
N1 N -0.0101(18) 0.1693(17) 0.3390(11) 0.064(4) Uani 1 1 d .
N2 N 0.1122(18) 0.3828(15) 0.2823(13) 0.060(4) Uani 1 1 d .
O1 O 0.0509(13) -0.0770(12) 0.3914(10) 0.058(3) Uani 1 1 d .
Ir1 Ir 0.09001(8) 0.19829(7) 0.22420(5) 0.0543(2) Uani 1 1 d .
Ir2 Ir 0.18447(7) 0.07590(7) 0.41831(5) 0.0550(2) Uani 1 1 d .
C26 C 0.579(3) 0.389(3) 0.1018(19) 0.080(7) Uani 1 1 d .
H26 H 0.5577 0.3007 0.0890 0.096 Uiso 1 1 calc R
C30 C 0.748(4) 0.564(4) 0.1532(16) 0.121(13) Uani 1 1 d .
H30 H 0.8426 0.5965 0.1785 0.145 Uiso 1 1 calc R
C31 C 0.719(3) 0.427(3) 0.1367(15) 0.081(7) Uani 1 1 d .
H31 H 0.7957 0.3669 0.1500 0.097 Uiso 1 1 calc R
C29 C 0.620(4) 0.647(2) 0.1280(17) 0.089(8) Uani 1 1 d .
C28 C 0.492(3) 0.612(4) 0.097(3) 0.114(11) Uani 1 1 d .
H28 H 0.4145 0.6727 0.0824 0.137 Uiso 1 1 calc R
C27 C 0.466(3) 0.479(3) 0.0847(19) 0.082(7) Uani 1 1 d .
H27 H 0.3694 0.4493 0.0641 0.098 Uiso 1 1 calc R
C32 C 0.655(6) 0.792(3) 0.141(3) 0.153(19) Uani 1 1 d .
H32A H 0.7576 0.8032 0.1726 0.230 Uiso 1 1 calc R
H32B H 0.5967 0.8297 0.1810 0.230 Uiso 1 1 calc R
H32C H 0.6312 0.8339 0.0786 0.230 Uiso 1 1 calc R

loop_
_atom_site_aniso_label
_atom_site_aniso_U_11
_atom_site_aniso_U_22
_atom_site_aniso_U_33
_atom_site_aniso_U_23
_atom_site_aniso_U_13
_atom_site_aniso_U_12
C1 0.079(11) 0.062(12) 0.050(10) 0.005(8) 0.031(9) -0.019(9)
C2 0.065(10) 0.044(9) 0.082(14) -0.005(9) 0.027(10) -0.015(8)
C3 0.083(12) 0.079(13) 0.036(9) -0.003(10) 0.003(8) -0.001(12)
C4 0.19(4) 0.15(4) 0.08(2) 0.01(2) 0.05(2) -0.05(3)
C5 0.104(16) 0.062(12) 0.081(15) -0.002(12) 0.022(12) -0.016(13)
C6 0.071(12) 0.034(8) 0.102(18) -0.011(9) 0.023(12) 0.003(8)
C7 0.17(3) 0.057(14) 0.16(3) -0.026(15) 0.13(3) -0.012(15)
C8 0.065(11) 0.073(14) 0.096(17) 0.003(12) 0.035(11) -0.001(10)
C9 0.081(12) 0.049(9) 0.080(14) -0.004(9) 0.040(11) -0.009(9)
C10 0.074(11) 0.055(10) 0.059(12) 0.003(8) 0.040(10) 0.004(8)
C11 0.069(12) 0.066(11) 0.059(12) -0.017(10) 0.000(9) 0.001(9)
C12 0.107(17) 0.055(11) 0.057(13) 0.006(9) 0.008(12) -0.017(11)
C13 0.104(15) 0.057(12) 0.049(11) 0.005(9) 0.023(10) -0.015(10)
C14 0.058(10) 0.049(10) 0.069(12) -0.013(9) 0.019(9) -0.005(8)
C15 0.108(16) 0.066(12) 0.062(12) -0.011(12) 0.036(12) -0.015(13)
C16 0.055(10) 0.059(10) 0.081(14) 0.010(10) 0.023(9) 0.004(9)
C17 0.089(14) 0.065(12) 0.064(12) 0.013(9) 0.035(11) -0.017(10)
C18 0.049(8) 0.038(9) 0.081(12) 0.006(8) 0.016(8) -0.015(7)
C19 0.049(9) 0.070(14) 0.078(14) 0.010(10) 0.000(9) 0.009(8)
C20 0.067(11) 0.051(11) 0.082(14) 0.003(10) 0.005(10) 0.009(9)
C21 0.077(12) 0.066(13) 0.048(11) -0.001(9) 0.005(9) 0.003(9)
C22 0.078(12) 0.042(9) 0.088(16) 0.003(10) 0.034(11) -0.009(9)
C23 0.066(10) 0.039(8) 0.122(19) -0.007(11) 0.046(12) 0.026(9)
C24 0.098(16) 0.061(11) 0.063(13) -0.007(10) 0.018(11) -0.010(11)
C25 0.044(8) 0.041(8) 0.097(15) 0.016(8) 0.027(9) -0.015(6)
N1 0.071(9) 0.080(12) 0.050(8) -0.008(8) 0.034(7) -0.019(8)
N2 0.069(9) 0.047(8) 0.064(11) 0.007(7) 0.018(8) -0.004(7)
O1 0.055(7) 0.052(7) 0.067(9) 0.005(6) 0.015(6) -0.001(5)
Ir1 0.0632(4) 0.0497(4) 0.0526(4) -0.0029(3) 0.0195(3) -0.0055(3)
Ir2 0.0610(4) 0.0473(4) 0.0589(4) 0.0003(3) 0.0193(3) -0.0015(3)
C26 0.107(19) 0.073(13) 0.063(14) -0.003(11) 0.027(13) -0.014(14)
C30 0.14(3) 0.18(3) 0.031(11) 0.029(17) 0.005(13) -0.05(3)
C31 0.097(15) 0.098(18) 0.042(11) 0.013(11) 0.009(10) -0.033(14)
C29 0.16(3) 0.064(13) 0.043(12) -0.001(10) 0.022(14) -0.011(15)
C28 0.083(18) 0.15(3) 0.12(3) -0.02(2) 0.041(17) 0.004(19)
C27 0.075(14) 0.102(19) 0.074(16) 0.004(14) 0.028(12) -0.008(13)
C32 0.28(6) 0.09(2) 0.11(3) -0.029(19) 0.09(3) -0.08(3)

loop_
_atom_type_symbol
_atom_type_description
_atom_type_scat_dispersion_real
_atom_type_scat_dispersion_imag
_atom_type_scat_source
C C 0.0033 0.0016 'International Tables Vol C Tables 4.2.6.8 and 6.1.1.4'
H H 0.0000 0.0000 'International Tables Vol C Tables 4.2.6.8 and 6.1.1.4'
N N 0.0061 0.0033 'International Tables Vol C Tables 4.2.6.8 and 6.1.1.4'
O O 0.0106 0.0060 'International Tables Vol C Tables 4.2.6.8 and 6.1.1.4'
Ir Ir -1.4442 7.9887 'International Tables Vol C Tables 4.2.6.8 and 6.1.1.4'

loop_
_geom_angle_atom_site_label_1
_geom_angle_atom_site_label_2
_geom_angle_atom_site_label_3
_geom_angle
C2 C1 C8 120.4(19)
C2 C1 Ir1 71.6(11)
C8 C1 Ir1 113.8(13)
C1 C2 C3 124.7(18)
C1 C2 Ir1 69.2(11)
C3 C2 Ir1 114.7(12)
C4 C3 C2 113(2)
C3 C4 C5 120(3)
C6 C5 C4 120(3)
C6 C5 Ir1 70.7(12)
C4 C5 Ir1 110.7(19)
C7 C6 C5 121(3)
C7 C6 Ir1 112.7(14)
C5 C6 Ir1 68.9(11)
C8 C7 C6 116.1(18)
C7 C8 C1 115.5(18)
N1 C9 C10 112.3(15)
N2 C10 C11 123.8(19)
N2 C10 C9 116.8(17)
C11 C10 C9 119.1(17)
C12 C11 C10 119(2)
C11 C12 C13 119(2)
C14 C13 C12 119(2)
N2 C14 C13 124.8(19)
N1 C15 C16 109.9(19)
N1 C15 C17 117.0(19)
C16 C15 C17 112.8(19)
O1 C16 C15 114.5(19)
C19 C18 C25 122.1(19)
C19 C18 Ir2 69.2(11)
C25 C18 Ir2 112.3(11)
C18 C19 C20 122.9(19)
C18 C19 Ir2 71.7(12)
C20 C19 Ir2 107.4(15)
C21 C20 C19 115(2)
C20 C21 C22 110.2(18)
C23 C22 C21 122.8(18)
C23 C22 Ir2 70.8(12)
C21 C22 Ir2 114.1(14)
C22 C23 C24 123(2)
C22 C23 Ir2 69.0(10)
C24 C23 Ir2 111.9(15)
C23 C24 C25 112.6(19)
C18 C25 C24 112.8(17)
C15 N1 C9 106.5(15)
C15 N1 Ir1 125.6(13)
C9 N1 Ir1 109.6(11)
C15 N1 Ir2 108.1(14)
C9 N1 Ir2 118.3(13)
Ir1 N1 Ir2 88.7(6)
C14 N2 C10 114.7(17)
C14 N2 Ir1 129.2(14)
C10 N2 Ir1 116.1(13)
C16 O1 Ir2 114.4(11)
N2 Ir1 C1 94.5(7)
N2 Ir1 N1 80.6(7)
C1 Ir1 N1 158.1(7)
N2 Ir1 C2 89.7(7)
C1 Ir1 C2 39.2(7)
N1 Ir1 C2 160.2(7)
N2 Ir1 C5 149.4(9)
C1 Ir1 C5 95.4(9)
N1 Ir1 C5 99.5(8)
C2 Ir1 C5 80.1(8)
N2 Ir1 C6 169.8(7)
C1 Ir1 C6 79.9(8)
N1 Ir1 C6 101.4(8)
C2 Ir1 C6 91.1(9)
C5 Ir1 C6 40.4(9)
N2 Ir1 Ir2 92.3(5)
C1 Ir1 Ir2 113.9(6)
N1 Ir1 Ir2 45.7(5)
C2 Ir1 Ir2 153.0(5)
C5 Ir1 Ir2 109.8(7)
C6 Ir1 Ir2 82.4(7)
O1 Ir2 C22 86.8(6)
O1 Ir2 C19 150.3(8)
C22 Ir2 C19 82.7(8)
O1 Ir2 C23 89.9(7)
C22 Ir2 C23 40.2(9)
C19 Ir2 C23 99.5(8)
O1 Ir2 N1 80.6(6)
C22 Ir2 N1 158.3(7)
C19 Ir2 N1 99.7(7)
C23 Ir2 N1 155.8(8)
O1 Ir2 C18 168.9(6)
C22 Ir2 C18 90.0(7)
C19 Ir2 C18 39.0(8)
C23 Ir2 C18 80.9(7)
N1 Ir2 C18 105.4(6)
O1 Ir2 Ir1 97.7(4)
C22 Ir2 Ir1 155.0(6)
C19 Ir2 Ir1 103.6(6)
C23 Ir2 Ir1 115.0(7)
N1 Ir2 Ir1 45.6(4)
C18 Ir2 Ir1 80.9(6)
C31 C26 C27 120(3)
C31 C30 C29 115(3)
C26 C31 C30 118(3)
C28 C29 C30 127(3)
C28 C29 C32 119(4)
C30 C29 C32 114(3)
C29 C28 C27 117(3)
C26 C27 C28 123(2)

loop_
_geom_bond_atom_site_label_1
_geom_bond_atom_site_label_2
_geom_bond_distance
C1 C2 1.44(3)
C1 C8 1.49(3)
C1 Ir1 2.126(17)
C2 C3 1.54(3)
C2 Ir1 2.16(2)
C3 C4 1.42(4)
C4 C5 1.52(4)
C5 C6 1.51(3)
C5 Ir1 2.17(2)
C6 C7 1.47(3)
C6 Ir1 2.193(17)
C7 C8 1.47(3)
C9 N1 1.49(3)
C9 C10 1.53(3)
C10 N2 1.34(2)
C10 C11 1.40(3)
C11 C12 1.33(3)
C12 C13 1.39(3)
C13 C14 1.35(3)
C14 N2 1.34(2)
C15 N1 1.47(3)
C15 C16 1.47(3)
C15 C17 1.49(3)
C16 O1 1.39(2)
C18 C19 1.43(3)
C18 C25 1.50(2)
C18 Ir2 2.159(15)
C19 C20 1.53(3)
C19 Ir2 2.13(2)
C20 C21 1.51(3)
C21 C22 1.51(3)
C22 C23 1.46(3)
C22 Ir2 2.11(2)
C23 C24 1.48(3)
C23 Ir2 2.135(16)
C24 C25 1.52(3)
N1 Ir1 2.145(14)
N1 Ir2 2.150(18)
N2 Ir1 2.089(16)
O1 Ir2 2.017(12)
Ir1 Ir2 3.0037(10)
C26 C31 1.36(3)
C26 C27 1.40(4)
C30 C31 1.46(5)
C30 C29 1.46(5)
C29 C28 1.25(4)
C29 C32 1.55(4)
C28 C27 1.42(4)
